data_1565561
loop_
_publ_author_name
'Zhu, Liwei'
'Liu, Ning'
'Jiang, Xiaohui'
'Yu, Liangmin'
'Li, Xia'

_publ_section_title
;
 Four novel 3D RE-MOFs based on maleic hydrazide: Syntheses, structural
 diversity, efficient electromagnetic wave absorption and antibacterial
 activity properties
;
_journal_name_full 'Inorganica Chimica Acta'
_journal_page_first 119291
_journal_paper_doi 10.1016/j.ica.2019.119291
_journal_volume 501
_journal_year 2020
_chemical_formula_moiety 'C24 H18 N12 O12 Yb2'
_chemical_formula_sum 'C24 H18 N12 O12 Yb2'
_chemical_formula_weight 1012.58
_space_group_crystal_system triclinic
_space_group_IT_number 2
_space_group_name_Hall '-P 1'
_space_group_name_H-M_alt 'P -1'
_atom_sites_solution_hydrogens geom
_atom_sites_solution_primary dual
_cell_angle_alpha 100.086(2)
_cell_angle_beta 104.773(2)
_cell_angle_gamma 107.153(2)
_cell_formula_units_Z 2
_cell_length_a 10.4337(8)
_cell_length_b 11.3682(9)
_cell_length_c 16.2663(13)
_cell_measurement_reflns_used 5922
_cell_measurement_temperature 220
_cell_measurement_theta_max 26.96
_cell_measurement_theta_min 2.16
_cell_volume 1715.9(2)
_computing_cell_refinement 'SAINT v8.37A (Bruker, 2015)'
_computing_data_reduction 'SAINT v8.37A (Bruker, 2015)'
_computing_molecular_graphics 'Olex2 (Dolomanov et al., 2009)'
_computing_publication_material 'Olex2 (Dolomanov et al., 2009)'
_computing_structure_refinement 'ShelXL (Sheldrick, 2015)'
_computing_structure_solution 'ShelXT (Sheldrick, 2015)'
_diffrn_ambient_temperature 220.0
_diffrn_measured_fraction_theta_full 0.983
_diffrn_measured_fraction_theta_max 0.984
_diffrn_measurement_device_type 'Bruker APEX-II CCD'
_diffrn_measurement_method '\f and \w scans'
_diffrn_radiation_type MoK\a
_diffrn_radiation_wavelength 0.71073
_diffrn_reflns_av_R_equivalents 0
_diffrn_reflns_av_unetI/netI 0.0476
_diffrn_reflns_Laue_measured_fraction_full 0.983
_diffrn_reflns_Laue_measured_fraction_max 0.984
_diffrn_reflns_number 6289
_diffrn_reflns_point_group_measured_fraction_full 0.983
_diffrn_reflns_point_group_measured_fraction_max 0.984
_diffrn_reflns_theta_full 25.242
_diffrn_reflns_theta_max 25.498
_diffrn_reflns_theta_min 1.345
_diffrn_standards_number 0
_exptl_absorpt_coefficient_mu 5.491
_exptl_absorpt_correction_T_max 0.020611
_exptl_absorpt_correction_T_min 0.003871
_exptl_absorpt_correction_type multi-scan
_exptl_absorpt_process_details
;
 TWINABS-2012/1 (Bruker,2012) was used for absorption correction.

Final HKLF 4 output contains 25924 reflections, Rint = 0.0766
 (14270 with I > 3sig(I), Rint = 0.0694)
;
_exptl_crystal_colour colourless
_exptl_crystal_colour_primary colourless
_exptl_crystal_density_diffrn 1.960
_exptl_crystal_description block
_exptl_crystal_F_000 964
_exptl_crystal_size_max 0.32
_exptl_crystal_size_mid 0.22
_exptl_crystal_size_min 0.18
_platon_squeeze_details TITL
_refine_diff_density_max 2.795
_refine_diff_density_min -2.488
_refine_diff_density_rms 0.387
_refine_ls_extinction_coef .
_refine_ls_extinction_method none
_refine_ls_goodness_of_fit_ref 1.165
_refine_ls_hydrogen_treatment constr
_refine_ls_matrix_type full
_refine_ls_number_parameters 451
_refine_ls_number_reflns 6289
_refine_ls_number_restraints 0
_refine_ls_restrained_S_all 1.165
_refine_ls_R_factor_all 0.0940
_refine_ls_R_factor_gt 0.0816
_refine_ls_shift/su_max 0.001
_refine_ls_shift/su_mean 0.000
_refine_ls_structure_factor_coef Fsqd
_refine_ls_weighting_details 'w=1/[\s^2^(Fo^2^)+(0.1913P)^2^] where P=(Fo^2^+2Fc^2^)/3'
_refine_ls_weighting_scheme calc
_refine_ls_wR_factor_gt 0.2518
_refine_ls_wR_factor_ref 0.2672
_reflns_Friedel_coverage 0.000
_reflns_Friedel_fraction_full .
_reflns_Friedel_fraction_max .
_reflns_number_gt 5035
_reflns_number_total 6289
_reflns_threshold_expression 'I > 2\s(I)'
_cod_data_source_file complex3.cif
_cod_data_source_block mo_20181113-a_0m_4_sq_s
_cod_database_code 1565561
_shelx_space_group_comment
;
The symmetry employed for this shelxl refinement is uniquely defined
by the following loop, which should always be used as a source of
symmetry information in preference to the above space-group names.
They are only intended as comments.
;
_shelx_estimated_absorpt_t_max 0.438
_shelx_estimated_absorpt_t_min 0.272
_olex2_refinement_description
;
1. Fixed Uiso
 At 1.2 times of:
  All C(H) groups, All N(H) groups
2.a Aromatic/amide H refined with riding coordinates:
 N00A(H00A), N00H(H00H), N00K(H00K), N00L(H00L), C00M(H00M), N00N(H00N),
 N00U(H00U), C00Y(H00Y), C012(H012), C013(H013), C014(H014), C015(H015),
 C017(H017), C018(H018), C019(H019), C01B(H01B), C01C(H01C), C01E(H01E)
;
_olex2_submission_special_instructions 'No special instructions were received'

loop_
_space_group_symop_operation_xyz
'x, y, z'
'-x, -y, -z'

loop_
_atom_site_label
_atom_site_type_symbol
_atom_site_fract_x
_atom_site_fract_y
_atom_site_fract_z
_atom_site_U_iso_or_equiv
_atom_site_adp_type
_atom_site_occupancy
_atom_site_site_symmetry_order
_atom_site_calc_flag
_atom_site_refinement_flags_posn
_atom_site_refinement_flags_adp
_atom_site_refinement_flags_occupancy
_atom_site_disorder_assembly
_atom_site_disorder_group
Yb01 Yb 0.25869(6) 0.54087(5) 0.25894(3) 0.0337(3) Uani 1 1 d . . . . .
Yb02 Yb 1.01340(6) 0.78354(5) 0.75976(3) 0.0344(3) Uani 1 1 d . . . . .
O003 O 1.0966(9) 0.5933(10) 0.3197(5) 0.038(2) Uani 1 1 d . . . . .
O004 O 0.4056(10) 0.6577(8) 0.4020(5) 0.038(2) Uani 1 1 d . . . . .
O005 O 1.2546(10) 0.5192(9) 1.1111(5) 0.038(2) Uani 1 1 d . . . . .
O006 O 0.2908(13) 0.7340(10) 0.2444(7) 0.053(3) Uani 1 1 d . . . . .
O007 O 0.7963(10) 0.6246(8) 0.6750(5) 0.0359(19) Uani 1 1 d . . . . .
O008 O 1.1498(11) 0.9697(10) 0.8542(6) 0.047(2) Uani 1 1 d . . . . .
O009 O 0.7725(10) 0.2438(9) 0.1781(6) 0.045(2) Uani 1 1 d . . . . .
N00A N 0.0835(13) 0.9241(11) 0.2280(7) 0.043(3) Uani 1 1 d . . . . .
H00A H 0.0188 0.9328 0.1862 0.051 Uiso 1 1 calc R . . . .
O00B O 0.0704(11) 1.0893(9) 0.3218(6) 0.046(2) Uani 1 1 d . . . . .
O00C O 0.9598(10) 0.6163(9) 0.8263(5) 0.038(2) Uani 1 1 d . . . . .
N00D N 0.6971(11) 0.5897(10) 0.5283(6) 0.033(2) Uani 1 1 d . . . . .
O00E O 1.1513(11) 1.1736(9) 1.1759(6) 0.043(2) Uani 1 1 d . . . . .
N00F N 1.0725(13) 0.6749(12) 0.9727(7) 0.043(3) Uani 1 1 d . . . . .
O00G O 0.4493(11) 0.5009(11) 0.2599(6) 0.053(3) Uani 1 1 d . . . . .
N00H N 0.5949(12) 0.6008(11) 0.4601(6) 0.037(3) Uani 1 1 d . . . . .
H00H H 0.5914 0.5679 0.4067 0.044 Uiso 1 1 calc R . . . .
C00I C 0.6963(14) 0.3050(12) 0.1932(9) 0.036(3) Uani 1 1 d . . . . .
O00J O 1.0691(12) 0.7364(10) 0.6423(6) 0.050(3) Uani 1 1 d . . . . .
N00K N 1.1534(11) 0.6471(11) 1.0429(6) 0.032(2) Uani 1 1 d . . . . .
H00K H 1.1784 0.6998 1.0947 0.039 Uiso 1 1 calc R . . . .
N00L N 1.1061(12) 1.1604(11) 1.0284(7) 0.041(3) Uani 1 1 d . . . . .
H00L H 1.0604 1.2124 1.0342 0.049 Uiso 1 1 calc R . . . .
C00M C 1.1016(15) 0.5007(14) 0.8832(8) 0.041(3) Uani 1 1 d . . . . .
H00M H 1.0874 0.4533 0.8260 0.050 Uiso 1 1 calc R . . . .
N00N N 1.1431(11) 0.5902(10) 0.4651(7) 0.035(2) Uani 1 1 d . . . . .
H00N H 1.1902 0.5399 0.4570 0.042 Uiso 1 1 calc R . . . .
C00O C 0.2362(16) 0.8192(13) 0.2695(9) 0.040(3) Uani 1 1 d . . . . .
N00P N 0.1390(15) 0.8309(12) 0.2049(7) 0.045(3) Uani 1 1 d . . . . .
C00Q C 1.0477(15) 0.5982(13) 0.8964(8) 0.037(3) Uani 1 1 d . . . . .
C00R C 0.5005(13) 0.6570(12) 0.4677(7) 0.034(3) Uani 1 1 d . . . . .
C00S C 0.7044(13) 0.6443(12) 0.6065(8) 0.032(3) Uani 1 1 d . . . . .
N00T N 1.1050(13) 1.1124(12) 0.9448(7) 0.040(3) Uani 1 1 d . . . . .
N00U N 0.7203(13) 0.3776(13) 0.2746(7) 0.045(3) Uani 1 1 d . . . . .
H00U H 0.7962 0.3846 0.3158 0.054 Uiso 1 1 calc R . . . .
C00V C 1.0783(14) 0.6253(13) 0.3909(7) 0.034(3) Uani 1 1 d . . . . .
N00W N 0.6364(14) 0.4419(13) 0.2989(7) 0.048(3) Uani 1 1 d . . . . .
C00X C 0.5287(14) 0.4383(15) 0.2361(8) 0.038(3) Uani 1 1 d . . . . .
C00Y C 0.5158(16) 0.7202(13) 0.5569(9) 0.044(3) Uani 1 1 d . . . . .
H00Y H 0.4570 0.7657 0.5677 0.052 Uiso 1 1 calc R . . . .
C00Z C 0.1211(15) 1.0018(11) 0.3092(7) 0.035(3) Uani 1 1 d . . . . .
C010 C 1.1725(13) 1.1344(12) 1.1046(8) 0.031(3) Uani 1 1 d . . . . .
C011 C 1.1981(14) 0.5465(15) 1.0396(8) 0.041(3) Uani 1 1 d . . . . .
C012 C 0.9941(15) 0.7423(13) 0.4912(8) 0.039(3) Uani 1 1 d . . . . .
H012 H 0.9407 0.7933 0.5025 0.046 Uiso 1 1 calc R . . . .
C013 C 0.4954(15) 0.3703(13) 0.1452(9) 0.040(3) Uani 1 1 d . . . . .
H013 H 0.4171 0.3712 0.1015 0.049 Uiso 1 1 calc R . . . .
C014 C 1.1763(16) 0.4767(15) 0.9569(9) 0.046(3) Uani 1 1 d . . . . .
H014 H 1.2131 0.4108 0.9501 0.056 Uiso 1 1 calc R . . . .
C015 C 0.6158(14) 0.7123(12) 0.6236(7) 0.032(3) Uani 1 1 d . . . . .
H015 H 0.6275 0.7521 0.6821 0.039 Uiso 1 1 calc R . . . .
N016 N 1.1391(12) 0.6264(11) 0.5453(7) 0.038(2) Uani 1 1 d . . . . .
C017 C 0.5752(15) 0.3067(13) 0.1233(9) 0.042(3) Uani 1 1 d . . . . .
H017 H 0.5549 0.2634 0.0640 0.050 Uiso 1 1 calc R . . . .
C018 C 1.0013(13) 0.7078(13) 0.4100(8) 0.034(3) Uani 1 1 d . . . . .
H018 H 0.9559 0.7376 0.3649 0.041 Uiso 1 1 calc R . . . .
C019 C 1.2505(15) 1.0046(13) 1.0108(8) 0.038(3) Uani 1 1 d . . . . .
H019 H 1.3062 0.9544 1.0035 0.046 Uiso 1 1 calc R . . . .
C01A C 1.0682(16) 0.7011(13) 0.5609(8) 0.040(3) Uani 1 1 d . . . . .
C01B C 0.2805(16) 0.8909(14) 0.3577(9) 0.045(3) Uani 1 1 d . . . . .
H01B H 0.3462 0.8758 0.4022 0.054 Uiso 1 1 calc R . . . .
C01C C 1.2477(15) 1.0536(14) 1.0923(9) 0.042(3) Uani 1 1 d . . . . .
H01C H 1.2972 1.0327 1.1411 0.051 Uiso 1 1 calc R . . . .
C01D C 1.1698(14) 1.0295(13) 0.9378(9) 0.039(3) Uani 1 1 d . . . . .
C01E C 0.2259(15) 0.9825(13) 0.3769(9) 0.041(3) Uani 1 1 d . . . . .
H01E H 0.2569 1.0341 0.4351 0.049 Uiso 1 1 calc R . . . .

loop_
_atom_site_aniso_label
_atom_site_aniso_U_11
_atom_site_aniso_U_22
_atom_site_aniso_U_33
_atom_site_aniso_U_23
_atom_site_aniso_U_13
_atom_site_aniso_U_12
Yb01 0.0391(4) 0.0417(4) 0.0244(4) 0.0087(3) 0.0070(3) 0.0232(3)
Yb02 0.0422(4) 0.0407(4) 0.0246(4) 0.0066(3) 0.0097(3) 0.0230(3)
O003 0.033(5) 0.069(6) 0.020(4) 0.015(4) 0.013(4) 0.025(5)
O004 0.046(5) 0.035(5) 0.031(4) 0.008(4) 0.000(4) 0.024(4)
O005 0.044(5) 0.047(5) 0.025(4) 0.009(4) 0.009(4) 0.021(4)
O006 0.088(8) 0.051(6) 0.045(6) 0.017(5) 0.031(6) 0.050(6)
O007 0.041(5) 0.031(4) 0.030(4) 0.011(4) 0.003(4) 0.011(4)
O008 0.047(6) 0.057(6) 0.027(4) -0.010(4) 0.004(4) 0.022(5)
O009 0.046(6) 0.045(5) 0.048(5) 0.010(4) 0.015(4) 0.024(5)
N00A 0.064(8) 0.044(6) 0.032(6) 0.009(5) 0.013(5) 0.039(6)
O00B 0.057(6) 0.042(5) 0.038(5) 0.006(4) 0.011(4) 0.025(5)
O00C 0.053(6) 0.042(5) 0.030(5) 0.020(4) 0.013(4) 0.029(5)
N00D 0.032(6) 0.041(6) 0.023(5) 0.006(4) 0.007(4) 0.012(5)
O00E 0.053(6) 0.052(6) 0.029(5) 0.021(4) 0.017(4) 0.019(5)
N00F 0.046(7) 0.043(6) 0.033(6) 0.004(5) -0.001(5) 0.023(6)
O00G 0.049(6) 0.080(8) 0.039(5) 0.013(5) 0.009(5) 0.043(6)
N00H 0.054(7) 0.041(6) 0.020(5) 0.010(4) 0.008(5) 0.027(5)
C00I 0.036(7) 0.037(7) 0.046(7) 0.021(6) 0.019(6) 0.017(6)
O00J 0.069(7) 0.069(7) 0.024(4) 0.008(4) 0.020(4) 0.042(6)
N00K 0.035(6) 0.046(6) 0.016(5) 0.010(4) 0.003(4) 0.018(5)
N00L 0.044(6) 0.047(7) 0.034(6) 0.005(5) 0.004(5) 0.032(6)
C00M 0.055(9) 0.052(8) 0.020(6) 0.015(5) 0.011(6) 0.022(7)
N00N 0.028(5) 0.035(6) 0.040(6) 0.010(5) 0.010(4) 0.009(5)
C00O 0.047(8) 0.035(7) 0.036(7) 0.000(5) 0.011(6) 0.018(6)
N00P 0.079(9) 0.042(6) 0.027(5) 0.006(5) 0.017(6) 0.040(7)
C00Q 0.054(8) 0.038(7) 0.020(6) 0.004(5) 0.011(5) 0.022(6)
C00R 0.032(7) 0.036(7) 0.018(5) -0.003(5) 0.000(5) 0.001(5)
C00S 0.036(7) 0.034(6) 0.027(6) 0.010(5) 0.005(5) 0.019(5)
N00T 0.050(7) 0.047(7) 0.030(6) 0.006(5) 0.013(5) 0.028(6)
N00U 0.043(7) 0.070(8) 0.034(6) 0.013(6) 0.008(5) 0.041(6)
C00V 0.039(7) 0.040(7) 0.018(5) -0.005(5) 0.008(5) 0.015(6)
N00W 0.064(8) 0.074(9) 0.030(6) 0.016(6) 0.020(5) 0.054(7)
C00X 0.033(7) 0.059(9) 0.032(7) 0.014(6) 0.007(5) 0.031(7)
C00Y 0.058(9) 0.044(8) 0.037(7) 0.009(6) 0.022(6) 0.026(7)
C00Z 0.067(9) 0.027(6) 0.020(5) 0.015(5) 0.011(5) 0.026(6)
C010 0.033(7) 0.037(7) 0.027(6) 0.000(5) 0.012(5) 0.020(6)
C011 0.041(8) 0.063(9) 0.031(7) 0.020(6) 0.013(6) 0.028(7)
C012 0.050(8) 0.042(7) 0.034(7) 0.014(6) 0.013(6) 0.029(7)
C013 0.042(8) 0.041(7) 0.034(7) 0.006(6) 0.002(6) 0.021(6)
C014 0.048(9) 0.060(9) 0.038(7) 0.020(7) 0.012(6) 0.026(8)
C015 0.043(7) 0.034(6) 0.018(5) 0.004(5) 0.007(5) 0.017(6)
N016 0.048(7) 0.040(6) 0.026(5) 0.005(4) 0.008(5) 0.023(5)
C017 0.043(8) 0.043(7) 0.041(7) 0.003(6) 0.012(6) 0.024(6)
C018 0.027(6) 0.042(7) 0.027(6) 0.006(5) 0.004(5) 0.010(6)
C019 0.044(8) 0.043(7) 0.033(7) 0.003(6) 0.017(6) 0.022(6)
C01A 0.055(9) 0.034(7) 0.026(6) -0.003(5) 0.009(6) 0.020(6)
C01B 0.047(9) 0.049(8) 0.044(8) 0.012(6) 0.016(7) 0.023(7)
C01C 0.045(8) 0.044(8) 0.038(7) 0.004(6) 0.011(6) 0.023(7)
C01D 0.038(7) 0.044(7) 0.037(7) 0.008(6) 0.009(6) 0.024(6)
C01E 0.047(8) 0.039(7) 0.036(7) 0.001(6) 0.008(6) 0.025(6)

loop_
_atom_type_symbol
_atom_type_description
_atom_type_scat_dispersion_real
_atom_type_scat_dispersion_imag
_atom_type_scat_source
C C 0.0033 0.0016 'International Tables Vol C Tables 4.2.6.8 and 6.1.1.4'
H H 0.0000 0.0000 'International Tables Vol C Tables 4.2.6.8 and 6.1.1.4'
N N 0.0061 0.0033 'International Tables Vol C Tables 4.2.6.8 and 6.1.1.4'
O O 0.0106 0.0060 'International Tables Vol C Tables 4.2.6.8 and 6.1.1.4'
Yb Yb -0.3850 5.5486 'International Tables Vol C Tables 4.2.6.8 and 6.1.1.4'

loop_
_geom_angle_atom_site_label_1
_geom_angle_atom_site_label_2
_geom_angle_atom_site_label_3
_geom_angle
_geom_angle_site_symmetry_1
_geom_angle_site_symmetry_3
O003 Yb01 Yb02 75.7(3) 1_455 2_666
O003 Yb01 O005 126.8(3) 1_455 1_454
O004 Yb01 Yb02 115.2(2) . 2_666
O004 Yb01 O003 79.0(3) . 1_455
O004 Yb01 O005 140.3(4) . 1_454
O004 Yb01 O00C 145.0(3) . 2_666
O005 Yb01 Yb02 101.5(2) 1_454 2_666
O006 Yb01 Yb02 146.0(3) . 2_666
O006 Yb01 O003 78.7(4) . 1_455
O006 Yb01 O004 80.8(3) . .
O006 Yb01 O005 76.8(3) . 1_454
O006 Yb01 O007 155.8(3) . 2_666
O006 Yb01 O00C 116.4(4) . 2_666
O007 Yb01 Yb02 34.4(2) 2_666 2_666
O007 Yb01 O003 80.5(3) 2_666 1_455
O007 Yb01 O004 83.3(3) 2_666 .
O007 Yb01 O005 126.3(3) 2_666 1_454
O007 Yb01 O00C 69.3(3) 2_666 2_666
O00C Yb01 Yb02 34.92(19) 2_666 2_666
O00C Yb01 O003 75.5(3) 2_666 1_455
O00C Yb01 O005 74.6(3) 2_666 1_454
O00G Yb01 Yb02 104.2(3) . 2_666
O00G Yb01 O003 156.1(3) . 1_455
O00G Yb01 O004 79.7(3) . .
O00G Yb01 O005 76.9(3) . 1_454
O00G Yb01 O006 108.3(4) . .
O00G Yb01 O007 86.6(4) . 2_666
O00G Yb01 O00C 118.4(4) . 2_666
O007 Yb02 Yb01 34.4(2) . 2_666
O007 Yb02 O009 127.2(3) . 2_766
O007 Yb02 O00B 84.2(3) . 2_676
O007 Yb02 O00C 69.0(3) . .
O007 Yb02 O00E 74.9(3) . 2_777
O008 Yb02 Yb01 142.2(3) . 2_666
O008 Yb02 O007 154.3(3) . .
O008 Yb02 O009 75.6(3) . 2_766
O008 Yb02 O00B 82.8(4) . 2_676
O008 Yb02 O00C 113.7(3) . .
O008 Yb02 O00E 80.7(3) . 2_777
O009 Yb02 Yb01 101.5(3) 2_766 2_666
O009 Yb02 O00C 73.5(3) 2_766 .
O009 Yb02 O00E 130.8(3) 2_766 2_777
O00B Yb02 Yb01 116.5(3) 2_676 2_666
O00B Yb02 O009 139.0(4) 2_676 2_766
O00B Yb02 O00C 147.5(4) 2_676 .
O00B Yb02 O00E 77.6(3) 2_676 2_777
O00C Yb02 Yb01 34.7(2) . 2_666
O00C Yb02 O00E 77.8(3) . 2_777
O00E Yb02 Yb01 73.1(2) 2_777 2_666
O00J Yb02 Yb01 100.5(3) . 2_666
O00J Yb02 O007 83.1(4) . .
O00J Yb02 O008 115.7(4) . .
O00J Yb02 O009 80.1(3) . 2_766
O00J Yb02 O00B 78.6(3) . 2_676
O00J Yb02 O00C 114.5(4) . .
O00J Yb02 O00E 148.9(4) . 2_777
C00V O003 Yb01 142.1(8) . 1_655
C00R O004 Yb01 143.4(8) . .
C011 O005 Yb01 142.0(8) . 1_656
C00O O006 Yb01 132.0(9) . .
Yb01 O007 Yb02 111.2(3) 2_666 .
C00S O007 Yb01 125.9(8) . 2_666
C00S O007 Yb02 121.4(8) . .
C01D O008 Yb02 136.6(9) . .
C00I O009 Yb02 143.0(9) . 2_766
C00Z N00A N00P 125.6(10) . .
C00Z O00B Yb02 136.8(7) . 2_676
Yb01 O00C Yb02 110.4(3) 2_666 .
C00Q O00C Yb01 121.7(8) . 2_666
C00Q O00C Yb02 127.1(9) . .
C00S N00D N00H 115.4(10) . .
C010 O00E Yb02 145.7(8) . 2_777
C00Q N00F N00K 113.6(11) . .
C00X O00G Yb01 157.9(10) . .
C00R N00H N00D 126.7(10) . .
O009 C00I N00U 122.3(11) . .
O009 C00I C017 122.6(12) . .
N00U C00I C017 115.0(11) . .
C01A O00J Yb02 165.2(10) . .
C011 N00K N00F 126.9(11) . .
N00T N00L C010 126.6(10) . .
C014 C00M C00Q 117.3(12) . .
N016 N00N C00V 125.9(10) . .
O006 C00O C01B 121.8(12) . .
N00P C00O O006 114.2(11) . .
N00P C00O C01B 124.0(12) . .
C00O N00P N00A 115.9(10) . .
O00C C00Q C00M 119.6(10) . .
N00F C00Q O00C 115.4(11) . .
N00F C00Q C00M 125.0(11) . .
O004 C00R N00H 122.9(10) . .
O004 C00R C00Y 121.4(12) . .
N00H C00R C00Y 115.7(11) . .
O007 C00S C015 120.2(10) . .
N00D C00S O007 116.1(10) . .
N00D C00S C015 123.5(10) . .
C01D N00T N00L 115.1(11) . .
C00I N00U N00W 126.5(10) . .
O003 C00V N00N 120.9(11) . .
O003 C00V C018 125.6(11) . .
N00N C00V C018 113.3(10) . .
C00X N00W N00U 116.6(10) . .
O00G C00X C013 121.2(11) . .
N00W C00X O00G 116.2(11) . .
N00W C00X C013 122.6(11) . .
C015 C00Y C00R 118.2(12) . .
N00A C00Z C01E 115.5(10) . .
O00B C00Z N00A 120.4(10) . .
O00B C00Z C01E 124.0(11) . .
O00E C010 N00L 119.8(10) . .
O00E C010 C01C 125.4(12) . .
N00L C010 C01C 114.5(10) . .
O005 C011 N00K 121.2(11) . .
O005 C011 C014 123.6(12) . .
N00K C011 C014 115.2(11) . .
C018 C012 C01A 119.5(12) . .
C017 C013 C00X 120.1(12) . .
C011 C014 C00M 121.3(13) . .
C00Y C015 C00S 120.4(11) . .
N00N N016 C01A 119.5(10) . .
C013 C017 C00I 119.0(12) . .
C012 C018 C00V 120.9(11) . .
C01C C019 C01D 119.2(12) . .
O00J C01A C012 121.9(11) . .
O00J C01A N016 117.3(12) . .
N016 C01A C012 120.8(11) . .
C01E C01B C00O 118.0(13) . .
C019 C01C C010 121.0(13) . .
O008 C01D C019 122.8(11) . .
N00T C01D O008 114.1(11) . .
N00T C01D C019 123.1(12) . .
C01B C01E C00Z 120.8(12) . .

loop_
_geom_bond_atom_site_label_1
_geom_bond_atom_site_label_2
_geom_bond_distance
_geom_bond_site_symmetry_2
Yb01 Yb02 3.8398(9) 2_666
Yb01 O003 2.332(8) 1_455
Yb01 O004 2.329(8) .
Yb01 O005 2.362(8) 1_454
Yb01 O006 2.186(10) .
Yb01 O007 2.325(8) 2_666
Yb01 O00C 2.331(10) 2_666
Yb01 O00G 2.163(9) .
Yb02 Yb01 3.8398(9) 2_666
Yb02 O007 2.328(9) .
Yb02 O008 2.198(9) .
Yb02 O009 2.340(9) 2_766
Yb02 O00B 2.333(9) 2_676
Yb02 O00C 2.345(9) .
Yb02 O00E 2.349(9) 2_777
Yb02 O00J 2.160(8) .
O003 Yb01 2.332(8) 1_655
O003 C00V 1.231(13) .
O004 C00R 1.262(14) .
O005 Yb01 2.362(8) 1_656
O005 C011 1.297(14) .
O006 C00O 1.317(14) .
O007 Yb01 2.325(8) 2_666
O007 C00S 1.371(14) .
O008 C01D 1.344(15) .
O009 Yb02 2.340(9) 2_766
O009 C00I 1.242(13) .
N00A N00P 1.390(13) .
N00A C00Z 1.343(15) .
O00B Yb02 2.333(9) 2_676
O00B C00Z 1.267(13) .
O00C Yb01 2.331(10) 2_666
O00C C00Q 1.358(14) .
N00D N00H 1.382(14) .
N00D C00S 1.287(15) .
O00E Yb02 2.349(9) 2_777
O00E C010 1.265(13) .
N00F N00K 1.382(15) .
N00F C00Q 1.301(15) .
O00G C00X 1.326(14) .
N00H C00R 1.342(16) .
C00I N00U 1.350(16) .
C00I C017 1.477(18) .
O00J C01A 1.312(15) .
N00K C011 1.354(16) .
N00L N00T 1.370(14) .
N00L C010 1.383(16) .
C00M C00Q 1.391(17) .
C00M C014 1.372(18) .
N00N C00V 1.410(16) .
N00N N016 1.312(14) .
C00O N00P 1.317(17) .
C00O C01B 1.403(18) .
C00R C00Y 1.448(16) .
C00S C015 1.416(15) .
N00T C01D 1.317(15) .
N00U N00W 1.382(13) .
C00V C018 1.445(16) .
N00W C00X 1.296(16) .
C00X C013 1.444(18) .
C00Y C015 1.336(18) .
C00Z C01E 1.438(17) .
C010 C01C 1.394(16) .
C011 C014 1.362(18) .
C012 C018 1.339(17) .
C012 C01A 1.433(18) .
C013 C017 1.326(17) .
N016 C01A 1.313(15) .
C019 C01C 1.356(17) .
C019 C01D 1.395(18) .
C01B C01E 1.353(17) .

loop_
_platon_squeeze_void_nr
_platon_squeeze_void_average_x
_platon_squeeze_void_average_y
_platon_squeeze_void_average_z
_platon_squeeze_void_volume
_platon_squeeze_void_count_electrons
_platon_squeeze_void_content
1 0.007 0.007 0.507 422 229 ' '
